data_2221293
loop_
_publ_author_name
'Zonouzi, Afsaneh'
'Mirzazadeh, Roghieh'
'Rahmani, Hossein'
'Ng, Seik Weng'

_publ_section_title
;
 <i>N</i>-(1,3-Thiazol-2-yl)benzamide
;
_journal_coeditor_code BT2897
_journal_issue 4
_journal_name_full 'Acta Crystallographica Section E'
_journal_page_first o817
_journal_paper_doi 10.1107/S1600536809009374
_journal_volume 65
_journal_year 2009
_chemical_formula_iupac 'C10 H8 N2 O S'
_chemical_formula_moiety 'C10 H8 N2 O S'
_chemical_formula_sum 'C10 H8 N2 O S'
_chemical_formula_weight 204.24
_chemical_name_systematic
;
<i>N</i>-(1,3-Thiazol-2-yl)benzamide
;
_space_group_IT_number 14
_symmetry_cell_setting monoclinic
_symmetry_space_group_name_Hall '-P 2ybc'
_symmetry_space_group_name_H-M 'P 1 21/c 1'
_atom_sites_solution_hydrogens geom
_atom_sites_solution_primary direct
_atom_sites_solution_secondary difmap
_audit_creation_method SHELXL-97
_cell_angle_alpha 90.00
_cell_angle_beta 99.0930(10)
_cell_angle_gamma 90.00
_cell_formula_units_Z 4
_cell_length_a 12.0142(2)
_cell_length_b 5.05810(10)
_cell_length_c 15.4090(3)
_cell_measurement_reflns_used 3661
_cell_measurement_temperature 123(2)
_cell_measurement_theta_max 28.3
_cell_measurement_theta_min 2.7
_cell_volume 924.62(3)
_computing_cell_refinement 'SAINT (Bruker, 2008)'
_computing_data_collection 'APEX2 (Bruker, 2008)'
_computing_data_reduction 'SAINT (Bruker, 2008)'
_computing_molecular_graphics 'X-SEED (Barbour, 2001)'
_computing_publication_material 'publCIF (Westrip, 2009)'
_computing_structure_refinement 'SHELXL97 (Sheldrick, 2008)'
_computing_structure_solution 'SHELXS97 (Sheldrick, 2008)'
_diffrn_ambient_temperature 123(2)
_diffrn_measured_fraction_theta_full 0.990
_diffrn_measured_fraction_theta_max 0.990
_diffrn_measurement_device_type 'Bruker SMART APEX'
_diffrn_measurement_method \w
_diffrn_radiation_monochromator graphite
_diffrn_radiation_source 'fine-focus sealed tube'
_diffrn_radiation_type MoK\a
_diffrn_radiation_wavelength 0.71073
_diffrn_reflns_av_R_equivalents 0.0164
_diffrn_reflns_av_sigmaI/netI 0.0177
_diffrn_reflns_limit_h_max 15
_diffrn_reflns_limit_h_min -15
_diffrn_reflns_limit_k_max 6
_diffrn_reflns_limit_k_min -6
_diffrn_reflns_limit_l_max 20
_diffrn_reflns_limit_l_min -18
_diffrn_reflns_number 6130
_diffrn_reflns_theta_full 27.50
_diffrn_reflns_theta_max 27.50
_diffrn_reflns_theta_min 1.72
_diffrn_standards_decay_% 0
_diffrn_standards_interval_count 0
_diffrn_standards_interval_time 0
_diffrn_standards_number 0
_exptl_absorpt_coefficient_mu 0.313
_exptl_absorpt_correction_T_max 0.9545
_exptl_absorpt_correction_T_min 0.8983
_exptl_absorpt_correction_type multi-scan
_exptl_absorpt_process_details '(SADABS; Sheldrick, 1996)'
_exptl_crystal_colour colorless
_exptl_crystal_density_diffrn 1.467
_exptl_crystal_density_method 'not measured'
_exptl_crystal_description prism
_exptl_crystal_F_000 424
_exptl_crystal_size_max 0.35
_exptl_crystal_size_mid 0.20
_exptl_crystal_size_min 0.15
_refine_diff_density_max 0.369
_refine_diff_density_min -0.207
_refine_ls_extinction_method none
_refine_ls_goodness_of_fit_ref 1.074
_refine_ls_hydrogen_treatment mixed
_refine_ls_matrix_type full
_refine_ls_number_parameters 131
_refine_ls_number_reflns 2104
_refine_ls_number_restraints 0
_refine_ls_restrained_S_all 1.074
_refine_ls_R_factor_all 0.0323
_refine_ls_R_factor_gt 0.0290
_refine_ls_shift/su_max 0.001
_refine_ls_shift/su_mean 0.001
_refine_ls_structure_factor_coef Fsqd
_refine_ls_weighting_details 'calc w=1/[\s^2^(Fo^2^)+(0.0497P)^2^+0.3231P] where P=(Fo^2^+2Fc^2^)/3'
_refine_ls_weighting_scheme calc
_refine_ls_wR_factor_gt 0.0842
_refine_ls_wR_factor_ref 0.0867
_reflns_number_gt 1900
_reflns_number_total 2104
_reflns_threshold_expression I>2\s(I)
_cod_data_source_file bt2897.cif
_cod_data_source_block I
_cod_original_sg_symbol_H-M 'P 21/c'
_cod_database_code 2221293
_cod_database_fobs_code 2221293

loop_
_symmetry_equiv_pos_as_xyz
'x, y, z'
'-x, y+1/2, -z+1/2'
'-x, -y, -z'
'x, -y-1/2, z-1/2'

loop_
_atom_site_type_symbol
_atom_site_label
_atom_site_fract_x
_atom_site_fract_y
_atom_site_fract_z
_atom_site_U_iso_or_equiv
_atom_site_adp_type
_atom_site_calc_flag
_atom_site_refinement_flags
_atom_site_occupancy
_atom_site_disorder_assembly
_atom_site_disorder_group
S S1 0.31389(3) 0.14766(7) 0.64434(2) 0.02139(12) Uani d . 1 . .
O O1 0.17527(8) 0.5276(2) 0.56442(6) 0.0229(2) Uani d . 1 . .
N N1 0.49298(9) 0.2290(2) 0.57510(7) 0.0196(2) Uani d . 1 . .
N N2 0.34258(9) 0.4997(2) 0.51416(7) 0.0186(2) Uani d . 1 . .
H H2 0.3903(16) 0.574(4) 0.4833(13) 0.039(5) Uiso d . 1 . .
C C1 0.43025(12) -0.0499(3) 0.67627(9) 0.0229(3) Uani d . 1 . .
H H1 0.4338 -0.1892 0.7180 0.028 Uiso calc R 1 . .
C C2 0.51534(11) 0.0214(3) 0.63371(8) 0.0210(3) Uani d . 1 . .
H H2A 0.5863 -0.0656 0.6434 0.025 Uiso calc R 1 . .
C C3 0.38904(11) 0.3090(2) 0.57304(8) 0.0173(3) Uani d . 1 . .
C C4 0.23427(11) 0.5903(3) 0.50994(8) 0.0179(3) Uani d . 1 . .
C C5 0.19345(10) 0.7638(3) 0.43320(8) 0.0178(3) Uani d . 1 . .
C C6 0.11908(11) 0.9675(3) 0.44382(9) 0.0207(3) Uani d . 1 . .
H H6 0.0981 0.9989 0.4998 0.025 Uiso calc R 1 . .
C C7 0.07532(11) 1.1252(3) 0.37287(9) 0.0239(3) Uani d . 1 . .
H H7 0.0251 1.2655 0.3804 0.029 Uiso calc R 1 . .
C C8 0.10522(11) 1.0769(3) 0.29083(9) 0.0235(3) Uani d . 1 . .
H H8 0.0754 1.1848 0.2422 0.028 Uiso calc R 1 . .
C C9 0.17835(11) 0.8722(3) 0.27946(9) 0.0221(3) Uani d . 1 . .
H H9 0.1978 0.8389 0.2231 0.026 Uiso calc R 1 . .
C C10 0.22320(11) 0.7157(3) 0.35072(8) 0.0199(3) Uani d . 1 . .
H H10 0.2739 0.5765 0.3432 0.024 Uiso calc R 1 . .

loop_
_atom_site_aniso_label
_atom_site_aniso_U_11
_atom_site_aniso_U_22
_atom_site_aniso_U_33
_atom_site_aniso_U_12
_atom_site_aniso_U_13
_atom_site_aniso_U_23
S1 0.02421(19) 0.02313(19) 0.01715(19) -0.00215(12) 0.00419(13) 0.00464(12)
O1 0.0245(5) 0.0273(5) 0.0181(5) 0.0007(4) 0.0071(4) 0.0020(4)
N1 0.0231(5) 0.0187(5) 0.0170(5) 0.0014(4) 0.0027(4) 0.0016(4)
N2 0.0201(5) 0.0202(5) 0.0160(5) 0.0008(4) 0.0049(4) 0.0042(4)
C1 0.0300(7) 0.0190(6) 0.0181(6) -0.0018(5) -0.0012(5) 0.0027(5)
C2 0.0260(6) 0.0174(6) 0.0182(6) 0.0013(5) -0.0010(5) 0.0002(5)
C3 0.0223(6) 0.0170(6) 0.0125(6) -0.0019(5) 0.0027(5) -0.0008(4)
C4 0.0210(6) 0.0184(6) 0.0143(6) -0.0004(5) 0.0028(5) -0.0018(5)
C5 0.0180(6) 0.0189(6) 0.0161(6) -0.0021(5) 0.0015(5) 0.0008(5)
C6 0.0181(6) 0.0242(6) 0.0201(6) -0.0001(5) 0.0038(5) -0.0028(5)
C7 0.0206(6) 0.0209(6) 0.0291(7) 0.0022(5) 0.0007(5) -0.0006(5)
C8 0.0213(6) 0.0241(6) 0.0231(7) -0.0013(5) -0.0022(5) 0.0061(5)
C9 0.0221(6) 0.0277(7) 0.0163(6) -0.0026(5) 0.0028(5) 0.0017(5)
C10 0.0200(6) 0.0217(6) 0.0180(6) 0.0015(5) 0.0032(5) 0.0001(5)

loop_
_atom_type_symbol
_atom_type_description
_atom_type_scat_dispersion_real
_atom_type_scat_dispersion_imag
_atom_type_scat_source
C C 0.0033 0.0016 'International Tables Vol C Tables 4.2.6.8 and 6.1.1.4'
H H 0.0000 0.0000 'International Tables Vol C Tables 4.2.6.8 and 6.1.1.4'
N N 0.0061 0.0033 'International Tables Vol C Tables 4.2.6.8 and 6.1.1.4'
O O 0.0106 0.0060 'International Tables Vol C Tables 4.2.6.8 and 6.1.1.4'
S S 0.1246 0.1234 'International Tables Vol C Tables 4.2.6.8 and 6.1.1.4'

loop_
_geom_angle_atom_site_label_1
_geom_angle_atom_site_label_2
_geom_angle_atom_site_label_3
_geom_angle_site_symmetry_1
_geom_angle_site_symmetry_3
_geom_angle
_geom_angle_publ_flag
C1 S1 C3 . . 88.49(6) ?
C3 N1 C2 . . 109.69(11) ?
C4 N2 C3 . . 123.16(11) ?
C4 N2 H2 . . 121.6(13) ?
C3 N2 H2 . . 114.8(13) ?
C2 C1 S1 . . 110.43(10) ?
C2 C1 H1 . . 124.8 ?
S1 C1 H1 . . 124.8 ?
C1 C2 N1 . . 115.88(12) ?
C1 C2 H2A . . 122.1 ?
N1 C2 H2A . . 122.1 ?
N1 C3 N2 . . 121.17(11) ?
N1 C3 S1 . . 115.46(10) ?
N2 C3 S1 . . 123.29(10) ?
O1 C4 N2 . . 121.95(12) ?
O1 C4 C5 . . 122.90(12) ?
N2 C4 C5 . . 115.14(11) ?
C6 C5 C10 . . 119.91(12) ?
C6 C5 C4 . . 118.65(11) ?
C10 C5 C4 . . 121.33(12) ?
C7 C6 C5 . . 120.24(12) ?
C7 C6 H6 . . 119.9 ?
C5 C6 H6 . . 119.9 ?
C6 C7 C8 . . 119.71(13) ?
C6 C7 H7 . . 120.1 ?
C8 C7 H7 . . 120.1 ?
C7 C8 C9 . . 120.40(12) ?
C7 C8 H8 . . 119.8 ?
C9 C8 H8 . . 119.8 ?
C8 C9 C10 . . 119.95(13) ?
C8 C9 H9 . . 120.0 ?
C10 C9 H9 . . 120.0 ?
C5 C10 C9 . . 119.78(12) ?
C5 C10 H10 . . 120.1 ?
C9 C10 H10 . . 120.1 ?

loop_
_geom_bond_atom_site_label_1
_geom_bond_atom_site_label_2
_geom_bond_site_symmetry_2
_geom_bond_distance
_geom_bond_publ_flag
S1 C1 . 1.7255(14) ?
S1 C3 . 1.7327(13) ?
O1 C4 . 1.2231(16) ?
N1 C3 . 1.3084(17) ?
N1 C2 . 1.3834(16) ?
N2 C4 . 1.3714(17) ?
N2 C3 . 1.3801(16) ?
N2 H2 . 0.88(2) ?
C1 C2 . 1.348(2) ?
C1 H1 . 0.9500 ?
C2 H2A . 0.9500 ?
C4 C5 . 1.4919(17) ?
C5 C6 . 1.3903(18) ?
C5 C10 . 1.3949(18) ?
C6 C7 . 1.3877(19) ?
C6 H6 . 0.9500 ?
C7 C8 . 1.389(2) ?
C7 H7 . 0.9500 ?
C8 C9 . 1.387(2) ?
C8 H8 . 0.9500 ?
C9 C10 . 1.3913(18) ?
C9 H9 . 0.9500 ?
C10 H10 . 0.9500 ?

loop_
_geom_hbond_atom_site_label_D
_geom_hbond_atom_site_label_H
_geom_hbond_atom_site_label_A
_geom_hbond_site_symmetry_A
_geom_hbond_distance_DH
_geom_hbond_distance_HA
_geom_hbond_distance_DA
_geom_hbond_angle_DHA
_geom_hbond_publ_flag
N2 H2 N1 3_666 0.88(2) 2.04(2) 2.922(2) 173(2) yes

loop_
_geom_torsion_atom_site_label_1
_geom_torsion_atom_site_label_2
_geom_torsion_atom_site_label_3
_geom_torsion_atom_site_label_4
_geom_torsion_site_symmetry_1
_geom_torsion_site_symmetry_2
_geom_torsion_site_symmetry_3
_geom_torsion_site_symmetry_4
_geom_torsion
_geom_torsion_publ_flag
C3 S1 C1 C2 . . . . 1.28(10) ?
S1 C1 C2 N1 . . . . -0.31(15) ?
C3 N1 C2 C1 . . . . -1.25(16) ?
C2 N1 C3 N2 . . . . -174.45(11) ?
C2 N1 C3 S1 . . . . 2.29(14) ?
C4 N2 C3 N1 . . . . -179.70(12) ?
C4 N2 C3 S1 . . . . 3.83(17) ?
C1 S1 C3 N1 . . . . -2.12(10) ?
C1 S1 C3 N2 . . . . 174.53(11) ?
C3 N2 C4 O1 . . . . 7.78(19) ?
C3 N2 C4 C5 . . . . -170.70(11) ?
O1 C4 C5 C6 . . . . 35.22(18) ?
N2 C4 C5 C6 . . . . -146.32(12) ?
O1 C4 C5 C10 . . . . -141.00(14) ?
N2 C4 C5 C10 . . . . 37.46(17) ?
C10 C5 C6 C7 . . . . -0.75(19) ?
C4 C5 C6 C7 . . . . -177.03(11) ?
C5 C6 C7 C8 . . . . 0.7(2) ?
C6 C7 C8 C9 . . . . 0.1(2) ?
C7 C8 C9 C10 . . . . -0.7(2) ?
C6 C5 C10 C9 . . . . 0.09(19) ?
C4 C5 C10 C9 . . . . 176.27(12) ?
C8 C9 C10 C5 . . . . 0.6(2) ?

loop_
_cod_related_entry_id
_cod_related_entry_database
_cod_related_entry_code
1 ChemSpider 495167
